data_7224517
loop_
_publ_author_name
'Wicht, Merrill M.'
'Su, Hong'
'B\'athori, Nikoletta B.'
'Nassimbeni, Luigi R.'

_publ_section_title
;
 Werner clathrate formation with polyaromatic hydrocarbons: comparison of
 different crystallisation methods
;
_journal_issue 14
_journal_name_full CrystEngComm
_journal_page_first 2509
_journal_paper_doi 10.1039/C5CE02185E
_journal_volume 18
_journal_year 2016
_chemical_formula_moiety '2(C30 H28 N6 Ni1 S2), (C14 H10), (C6 H6)'
_chemical_formula_sum 'C80 H72 N12 Ni2 S4'
_chemical_formula_weight 1447.32
_chemical_name_systematic 'Tetrakisvinylpyridine bisisothiocyanato nickel(II) phenanthrene.benzene'
_space_group_crystal_system triclinic
_space_group_IT_number 2
_space_group_name_Hall '-P 1'
_space_group_name_H-M_alt 'P -1'
_symmetry_space_group_name_Hall '-P 1'
_symmetry_space_group_name_H-M 'P -1'
_atom_sites_solution_hydrogens geom
_atom_sites_solution_primary direct
_atom_sites_solution_secondary difmap
_audit_creation_method SHELXL-2014/7
_audit_update_record
;
2015-11-06 deposited with the CCDC.
2016-03-04 downloaded from the CCDC.
;
_cell_angle_alpha 100.059(2)
_cell_angle_beta 100.131(2)
_cell_angle_gamma 102.908(2)
_cell_formula_units_Z 2
_cell_length_a 10.4819(9)
_cell_length_b 16.8458(14)
_cell_length_c 22.5690(19)
_cell_measurement_reflns_used 89108
_cell_measurement_temperature 173(2)
_cell_measurement_theta_max 26.41
_cell_measurement_theta_min 2.23
_cell_volume 3727.6(5)
_computing_cell_refinement 'SAINT-Plus (Bruker, 2004)'
_computing_data_collection 'APEX2 (Bruker, 2005)'
_computing_data_reduction 'SAINT-Plus and XPREP (Bruker 2004)'
_computing_molecular_graphics 'X-seed (Barbour, 1999)'
_computing_publication_material 'SHELXL-2014/7 (Sheldrick, 2014)'
_computing_structure_refinement 'SHELXL-2014/7 (Sheldrick, 2014)'
_computing_structure_solution 'SHELXS-2014/7 (Sheldrick, 2014)'
_diffrn_ambient_temperature 173(2)
_diffrn_measured_fraction_theta_full 0.997
_diffrn_measured_fraction_theta_max 0.994
_diffrn_measurement_device_type 'Bruker Kappa Duo Apex II diffractometer'
_diffrn_measurement_method '1.2\% \f scans and \w scans'
_diffrn_radiation_type MoK\a
_diffrn_radiation_wavelength 0.71073
_diffrn_reflns_av_R_equivalents 0.0393
_diffrn_reflns_av_unetI/netI 0.0310
_diffrn_reflns_Laue_measured_fraction_full 0.997
_diffrn_reflns_Laue_measured_fraction_max 0.994
_diffrn_reflns_limit_h_max 13
_diffrn_reflns_limit_h_min -13
_diffrn_reflns_limit_k_max 21
_diffrn_reflns_limit_k_min -21
_diffrn_reflns_limit_l_max 29
_diffrn_reflns_limit_l_min -29
_diffrn_reflns_number 89108
_diffrn_reflns_point_group_measured_fraction_full 0.997
_diffrn_reflns_point_group_measured_fraction_max 0.994
_diffrn_reflns_theta_full 25.242
_diffrn_reflns_theta_max 27.613
_diffrn_reflns_theta_min 1.272
_diffrn_source 'fine-focus sealed tube'
_exptl_absorpt_coefficient_mu 0.669
_exptl_absorpt_correction_T_max 0.814
_exptl_absorpt_correction_T_min 0.740
_exptl_absorpt_correction_type multi-scan
_exptl_absorpt_process_details none
_exptl_crystal_colour Violet
_exptl_crystal_density_diffrn 1.289
_exptl_crystal_density_meas ?
_exptl_crystal_density_method 'not measured'
_exptl_crystal_description Triclinic
_exptl_crystal_F_000 1512
_exptl_crystal_size_max 0.480
_exptl_crystal_size_mid 0.340
_exptl_crystal_size_min 0.320
_refine_diff_density_max 0.868
_refine_diff_density_min -0.387
_refine_diff_density_rms 0.054
_refine_ls_extinction_method none
_refine_ls_goodness_of_fit_ref 1.022
_refine_ls_hydrogen_treatment constr
_refine_ls_matrix_type full
_refine_ls_number_parameters 894
_refine_ls_number_reflns 17210
_refine_ls_number_restraints 102
_refine_ls_restrained_S_all 1.022
_refine_ls_R_factor_all 0.0663
_refine_ls_R_factor_gt 0.0445
_refine_ls_shift/su_max 0.001
_refine_ls_shift/su_mean 0.000
_refine_ls_structure_factor_coef Fsqd
_refine_ls_weighting_details 'w=1/[\s^2^(Fo^2^)+(0.0576P)^2^+2.0225P] where P=(Fo^2^+2Fc^2^)/3'
_refine_ls_weighting_scheme calc
_refine_ls_wR_factor_gt 0.1122
_refine_ls_wR_factor_ref 0.1254
_reflns_Friedel_coverage 0.000
_reflns_number_gt 12869
_reflns_number_total 17210
_reflns_threshold_expression 'I > 2\s(I)'
_cod_data_source_file c5ce02185e2.cif
_cod_data_source_block D_H3_PheBen
_cod_depositor_comments
;
The following automatic conversions were performed:

'_exptl_crystal_density_meas' value 'none' was changed to '?' - the
value is perceived as not measured.

Automatic conversion script
Id: cif_fix_values 4268 2015-11-12 08:31:59Z antanas 

 Adding full bibliography for 7224512--7224520.cif.
;
_cod_database_code 7224517
_shelx_shelxl_version_number 2014/7
_shelx_space_group_comment
;
The symmetry employed for this shelxl refinement is uniquely defined
by the following loop, which should always be used as a source of
symmetry information in preference to the above space-group names.
They are only intended as comments.
;
_shelx_estimated_absorpt_t_min 0.740
_shelx_estimated_absorpt_t_max 0.814

loop_
_space_group_symop_operation_xyz
'x, y, z'
'-x, -y, -z'

loop_
_atom_site_label
_atom_site_type_symbol
_atom_site_fract_x
_atom_site_fract_y
_atom_site_fract_z
_atom_site_U_iso_or_equiv
_atom_site_adp_type
_atom_site_occupancy
_atom_site_site_symmetry_order
_atom_site_calc_flag
_atom_site_refinement_flags_posn
_atom_site_refinement_flags_adp
_atom_site_refinement_flags_occupancy
_atom_site_disorder_assembly
_atom_site_disorder_group
Ni1X Ni 0.65958(3) 0.45495(2) 0.23417(2) 0.03798(8) Uani 1 1 d . . . . .
S1X S 0.30307(7) 0.53702(5) 0.11835(3) 0.05527(17) Uani 1 1 d . . . . .
N1X N 0.4809(2) 0.47154(12) 0.18984(9) 0.0444(5) Uani 1 1 d . . . . .
N2X N 0.8388(2) 0.44075(13) 0.27844(10) 0.0474(5) Uani 1 1 d . . . . .
N11X N 0.7006(2) 0.57613(12) 0.29113(9) 0.0409(4) Uani 1 1 d . . . . .
N21X N 0.7585(2) 0.50505(12) 0.16921(9) 0.0427(4) Uani 1 1 d . . . . .
N31X N 0.60945(19) 0.33313(12) 0.17854(9) 0.0405(4) Uani 1 1 d . . . . .
N41X N 0.56785(19) 0.39943(12) 0.29933(9) 0.0394(4) Uani 1 1 d . . . . .
C1X C 0.4064(2) 0.49780(14) 0.15998(10) 0.0372(5) Uani 1 1 d . . . . .
C2X C 0.9231(2) 0.42159(16) 0.30594(12) 0.0461(6) Uani 1 1 d . . . . .
C12X C 0.6701(3) 0.63923(15) 0.26792(11) 0.0492(6) Uani 1 1 d . . . . .
H12X H 0.6320 0.6289 0.2250 0.059 Uiso 1 1 calc R U . . .
C13X C 0.6912(3) 0.71818(15) 0.30316(12) 0.0500(6) Uani 1 1 d . . . . .
H13X H 0.6670 0.7607 0.2846 0.060 Uiso 1 1 calc R U . . .
C14X C 0.7479(3) 0.73583(15) 0.36595(11) 0.0470(6) Uani 1 1 d . . . . .
C15X C 0.7798(3) 0.67012(16) 0.38946(11) 0.0524(6) Uani 1 1 d . . . . .
H15X H 0.8185 0.6787 0.4322 0.063 Uiso 1 1 calc R U . . .
C16X C 0.7558(3) 0.59281(16) 0.35144(11) 0.0471(6) Uani 1 1 d . . . . .
H16X H 0.7795 0.5492 0.3688 0.057 Uiso 1 1 calc R U . . .
C17X C 0.7747(3) 0.81918(18) 0.40591(14) 0.0660(8) Uani 1 1 d . . . . .
H17X H 0.8099 0.8246 0.4486 0.079 Uiso 1 1 calc R U . . .
C18X C 0.7554(4) 0.88618(19) 0.38918(17) 0.0818(11) Uani 1 1 d . . . . .
H18A H 0.7204 0.8843 0.3470 0.098 Uiso 1 1 calc R U . . .
H18B H 0.7764 0.9372 0.4191 0.098 Uiso 1 1 calc R U . . .
C22X C 0.8857(3) 0.55228(16) 0.18697(12) 0.0498(6) Uani 1 1 d . . . . .
H22X H 0.9281 0.5656 0.2296 0.060 Uiso 1 1 calc R U . . .
C23X C 0.9572(3) 0.58228(17) 0.14687(13) 0.0545(7) Uani 1 1 d . . . . .
H23X H 1.0472 0.6156 0.1616 0.065 Uiso 1 1 calc R U . . .
C24X C 0.8967(3) 0.56343(17) 0.08374(13) 0.0536(6) Uani 1 1 d . . . . .
C25X C 0.7664(3) 0.51440(18) 0.06585(13) 0.0565(7) Uani 1 1 d . . . . .
H25X H 0.7219 0.4994 0.0235 0.068 Uiso 1 1 calc R U . . .
C26X C 0.7007(3) 0.48719(16) 0.10882(11) 0.0496(6) Uani 1 1 d . . . . .
H26X H 0.6103 0.4543 0.0953 0.059 Uiso 1 1 calc R U . . .
C27X C 0.9665(3) 0.5924(2) 0.03738(18) 0.0734(9) Uani 1 1 d . . . . .
H27X H 0.9247 0.5682 -0.0048 0.088 Uiso 1 1 calc R U . . .
C28X C 1.0762(4) 0.6461(3) 0.0487(2) 0.0943(13) Uani 1 1 d . . . . .
H28A H 1.1215 0.6718 0.0903 0.113 Uiso 1 1 calc R U . . .
H28B H 1.1145 0.6612 0.0158 0.113 Uiso 1 1 calc R U . . .
C32X C 0.7031(3) 0.29691(15) 0.16192(12) 0.0454(6) Uani 1 1 d . . . . .
H32X H 0.7932 0.3300 0.1705 0.054 Uiso 1 1 calc R U . . .
C33X C 0.6747(3) 0.21388(16) 0.13290(12) 0.0491(6) Uani 1 1 d . . . . .
H33X H 0.7443 0.1910 0.1216 0.059 Uiso 1 1 calc R U . . .
C34X C 0.5441(3) 0.16360(15) 0.12015(11) 0.0466(6) Uani 1 1 d . . . . .
C35X C 0.4472(3) 0.20169(15) 0.13646(11) 0.0464(6) Uani 1 1 d . . . . .
H35X H 0.3562 0.1702 0.1280 0.056 Uiso 1 1 calc R U . . .
C36X C 0.4828(2) 0.28509(15) 0.16485(11) 0.0437(5) Uani 1 1 d . . . . .
H36X H 0.4144 0.3099 0.1753 0.052 Uiso 1 1 calc R U . . .
C37X C 0.5069(3) 0.07383(16) 0.09128(12) 0.0587(7) Uani 1 1 d . . . . .
H37X H 0.4141 0.0476 0.0750 0.070 Uiso 1 1 calc R U . . .
C38X C 0.5889(5) 0.0275(2) 0.08611(18) 0.0896(12) Uani 1 1 d . . . . .
H38A H 0.6827 0.0510 0.1018 0.108 Uiso 1 1 calc R U . . .
H38B H 0.5555 -0.0301 0.0667 0.108 Uiso 1 1 calc R U . . .
C42X C 0.4630(2) 0.42144(14) 0.31769(11) 0.0419(5) Uani 1 1 d . . . . .
H42X H 0.4380 0.4679 0.3052 0.050 Uiso 1 1 calc R U . . .
C43X C 0.3900(2) 0.38067(15) 0.35338(11) 0.0440(5) Uani 1 1 d . . . . .
H43X H 0.3171 0.3993 0.3652 0.053 Uiso 1 1 calc R U . . .
C44X C 0.4228(2) 0.31180(15) 0.37236(11) 0.0431(5) Uani 1 1 d . . . . .
C45X C 0.5326(3) 0.29046(15) 0.35465(12) 0.0479(6) Uani 1 1 d . . . . .
H45X H 0.5608 0.2450 0.3672 0.057 Uiso 1 1 calc R U . . .
C46X C 0.6014(3) 0.33439(15) 0.31907(12) 0.0453(6) Uani 1 1 d . . . . .
H46X H 0.6765 0.3180 0.3078 0.054 Uiso 1 1 calc R U . . .
C47X C 0.3445(3) 0.26178(17) 0.40768(12) 0.0540(6) Uani 1 1 d . . . . .
H47X H 0.3769 0.2171 0.4193 0.065 Uiso 1 1 calc R U . . .
C48X C 0.2364(3) 0.2721(2) 0.42462(15) 0.0724(9) Uani 1 1 d . . . . .
H48A H 0.1995 0.3158 0.4143 0.087 Uiso 1 1 calc R U . . .
H48B H 0.1939 0.2359 0.4474 0.087 Uiso 1 1 calc R U . . .
S2X1 S 1.0364(6) 0.3793(5) 0.3374(3) 0.0743(14) Uani 0.632(19) 1 d . . P A 1
S2X2 S 1.0528(4) 0.4237(12) 0.3612(7) 0.090(4) Uani 0.368(19) 1 d . . P A 2
Ni1Y Ni 0.85135(3) 0.03776(2) 0.76159(2) 0.03350(8) Uani 1 1 d . . . . .
S1Y S 0.92830(8) -0.05670(5) 0.56017(3) 0.05664(18) Uani 1 1 d . . . . .
S2Y S 0.78599(8) 0.12356(5) 0.96753(3) 0.0615(2) Uani 1 1 d . . . . .
N1Y N 0.8890(2) -0.01270(12) 0.67919(9) 0.0406(4) Uani 1 1 d . . . . .
N2Y N 0.81417(19) 0.08727(12) 0.84576(9) 0.0396(4) Uani 1 1 d . . . . .
N11Y N 1.05605(18) 0.10132(12) 0.79539(8) 0.0375(4) Uani 1 1 d . . . . .
N21Y N 0.88159(18) -0.06790(12) 0.79591(8) 0.0366(4) Uani 1 1 d . . . . .
N31Y N 0.64369(18) -0.02056(12) 0.72735(8) 0.0366(4) Uani 1 1 d . . . . .
N41Y N 0.82472(18) 0.14377(12) 0.72688(8) 0.0364(4) Uani 1 1 d . . . . .
C1Y C 0.9052(2) -0.03182(13) 0.62985(10) 0.0348(5) Uani 1 1 d . . . . .
C2Y C 0.8041(2) 0.10295(14) 0.89655(10) 0.0367(5) Uani 1 1 d . . . . .
C12Y C 1.1539(2) 0.06668(15) 0.78156(11) 0.0431(5) Uani 1 1 d . . . . .
H12Y H 1.1298 0.0105 0.7587 0.052 Uiso 1 1 calc R U . . .
C13Y C 1.2870(2) 0.10901(17) 0.79900(12) 0.0496(6) Uani 1 1 d . . . . .
H13Y H 1.3528 0.0817 0.7888 0.060 Uiso 1 1 calc R U . . .
C14Y C 1.3263(2) 0.19174(17) 0.83157(11) 0.0476(6) Uani 1 1 d . . . . .
C15Y C 1.2251(2) 0.22733(16) 0.84581(11) 0.0462(6) Uani 1 1 d . . . . .
H15Y H 1.2466 0.2838 0.8678 0.055 Uiso 1 1 calc R U . . .
C16Y C 1.0942(2) 0.18073(15) 0.82813(11) 0.0414(5) Uani 1 1 d . . . . .
H16Y H 1.0269 0.2058 0.8396 0.050 Uiso 1 1 calc R U . . .
C17Y C 1.4671(3) 0.2410(2) 0.85078(13) 0.0609(8) Uani 1 1 d . . . . .
H17Y H 1.4851 0.3001 0.8578 0.073 Uiso 1 1 calc R U . . .
C18Y C 1.5690(3) 0.2084(3) 0.85883(15) 0.0794(10) Uani 1 1 d . . . . .
H18C H 1.5541 0.1495 0.8522 0.095 Uiso 1 1 calc R U . . .
H18D H 1.6579 0.2436 0.8713 0.095 Uiso 1 1 calc R U . . .
C22Y C 0.8400(2) -0.14450(15) 0.75937(11) 0.0420(5) Uani 1 1 d . . . . .
H22Y H 0.7944 -0.1506 0.7179 0.050 Uiso 1 1 calc R U . . .
C23Y C 0.8594(3) -0.21487(15) 0.77838(12) 0.0469(6) Uani 1 1 d . . . . .
H23Y H 0.8268 -0.2679 0.7505 0.056 Uiso 1 1 calc R U . . .
C24Y C 0.9269(3) -0.20834(16) 0.83865(12) 0.0475(6) Uani 1 1 d . . . . .
C25Y C 0.9704(3) -0.12878(17) 0.87661(11) 0.0484(6) Uani 1 1 d . . . . .
H25Y H 1.0166 -0.1208 0.9182 0.058 Uiso 1 1 calc R U . . .
C26Y C 0.9465(2) -0.06137(16) 0.85390(10) 0.0430(5) Uani 1 1 d . . . . .
H26Y H 0.9778 -0.0075 0.8808 0.052 Uiso 1 1 calc R U . . .
C27Y C 0.9526(3) -0.2803(2) 0.86314(17) 0.0680(8) Uani 1 1 d . . . . .
H27Y H 0.9979 -0.2689 0.9052 0.082 Uiso 1 1 calc R U . . .
C28Y C 0.9201(4) -0.3563(2) 0.8335(2) 0.0846(11) Uani 1 1 d . . . . .
H28C H 0.8746 -0.3710 0.7912 0.102 Uiso 1 1 calc R U . . .
H28D H 0.9414 -0.3982 0.8537 0.102 Uiso 1 1 calc R U . . .
C32Y C 0.5657(2) -0.05024(15) 0.76371(10) 0.0399(5) Uani 1 1 d . . . . .
H32Y H 0.6073 -0.0492 0.8049 0.048 Uiso 1 1 calc R U . . .
C33Y C 0.4293(2) -0.08205(15) 0.74502(11) 0.0423(5) Uani 1 1 d . . . . .
H33Y H 0.3794 -0.1029 0.7728 0.051 Uiso 1 1 calc R U . . .
C34Y C 0.3635(2) -0.08392(14) 0.68520(11) 0.0391(5) Uani 1 1 d . . . . .
C35Y C 0.4450(2) -0.05435(15) 0.64716(11) 0.0429(5) Uani 1 1 d . . . . .
H35Y H 0.4061 -0.0551 0.6057 0.051 Uiso 1 1 calc R U . . .
C36Y C 0.5814(2) -0.02406(15) 0.66918(10) 0.0426(5) Uani 1 1 d . . . . .
H36Y H 0.6344 -0.0046 0.6419 0.051 Uiso 1 1 calc R U . . .
C37Y C 0.2177(2) -0.11487(17) 0.66280(12) 0.0506(6) Uani 1 1 d . . . . .
H37Y H 0.1795 -0.1006 0.6260 0.061 Uiso 1 1 calc R U . . .
C38Y C 0.1354(3) -0.1601(2) 0.68840(15) 0.0697(9) Uani 1 1 d . . . . .
H38C H 0.1688 -0.1760 0.7252 0.084 Uiso 1 1 calc R U . . .
H38D H 0.0419 -0.1772 0.6703 0.084 Uiso 1 1 calc R U . . .
C42Y C 0.7384(2) 0.18535(15) 0.74537(11) 0.0433(5) Uani 1 1 d . . . . .
H42Y H 0.6805 0.1616 0.7693 0.052 Uiso 1 1 calc R U . . .
C43Y C 0.7289(2) 0.26049(16) 0.73161(12) 0.0460(6) Uani 1 1 d . . . . .
H43Y H 0.6662 0.2873 0.7462 0.055 Uiso 1 1 calc R U . . .
C44Y C 0.8112(2) 0.29716(14) 0.69636(10) 0.0388(5) Uani 1 1 d . . . . .
C45Y C 0.8971(2) 0.25250(14) 0.67540(10) 0.0398(5) Uani 1 1 d . . . . .
H45Y H 0.9532 0.2736 0.6498 0.048 Uiso 1 1 calc R U . . .
C46Y C 0.9016(2) 0.17772(14) 0.69145(10) 0.0393(5) Uani 1 1 d . . . . .
H46Y H 0.9620 0.1489 0.6767 0.047 Uiso 1 1 calc R U . . .
C47Y C 0.8119(3) 0.37905(16) 0.68250(12) 0.0471(6) Uani 1 1 d . . . . .
H47Y H 0.8544 0.3933 0.6505 0.057 Uiso 1 1 calc R U . . .
C48Y C 0.7590(3) 0.43437(19) 0.71038(16) 0.0686(8) Uani 1 1 d . . . . .
H48C H 0.7156 0.4227 0.7426 0.082 Uiso 1 1 calc R U . . .
H48D H 0.7642 0.4861 0.6983 0.082 Uiso 1 1 calc R U . . .
C1A C 0.7858(3) 0.1196(2) 0.51641(12) 0.0606(7) Uani 1 1 d . . . . .
H1A H 0.8538 0.0937 0.5069 0.073 Uiso 1 1 calc R U . . .
C2A C 0.6839(4) 0.0777(2) 0.53801(14) 0.0686(8) Uani 1 1 d . . . . .
H2A H 0.6796 0.0224 0.5432 0.082 Uiso 1 1 calc R U . . .
C3A C 0.5870(4) 0.1161(3) 0.55234(16) 0.0819(10) Uani 1 1 d . . . . .
H3A H 0.5156 0.0866 0.5674 0.098 Uiso 1 1 calc R U . . .
C4A C 0.5906(4) 0.1963(3) 0.54548(15) 0.0787(10) Uani 1 1 d . . . . .
H4A H 0.5228 0.2213 0.5563 0.094 Uiso 1 1 calc R U . . .
C5A C 0.6098(4) 0.3682(3) 0.53378(16) 0.0937(12) Uani 1 1 d . U . . .
H5A H 0.5416 0.3432 0.5526 0.112 Uiso 1 1 calc R U . . .
C6A C 0.6218(6) 0.4478(3) 0.5240(2) 0.1091(15) Uani 1 1 d . U . . .
H6A H 0.5614 0.4781 0.5370 0.131 Uiso 1 1 calc R U . . .
C7A C 0.7207(6) 0.4857(3) 0.4954(2) 0.1138(17) Uani 1 1 d . U . . .
H7A H 0.7239 0.5401 0.4886 0.137 Uiso 1 1 calc R U . . .
C8A C 0.8131(5) 0.4455(2) 0.47718(19) 0.0981(13) Uani 1 1 d . U . . .
H8A H 0.8799 0.4711 0.4579 0.118 Uiso 1 1 calc R U . . .
C9A C 0.8965(4) 0.3214(3) 0.47440(17) 0.0852(11) Uani 1 1 d . . . . .
H9A H 0.9664 0.3475 0.4570 0.102 Uiso 1 1 calc R U . . .
C10A C 0.8926(4) 0.2443(3) 0.48434(16) 0.0768(10) Uani 1 1 d . . . . .
H10A H 0.9610 0.2189 0.4748 0.092 Uiso 1 1 calc R U . . .
C1A1 C 0.7915(3) 0.20085(19) 0.50810(12) 0.0577(7) Uani 1 1 d . . . . .
C4A1 C 0.6922(3) 0.2406(2) 0.52301(12) 0.0620(8) Uani 1 1 d . . . . .
C5A1 C 0.7010(4) 0.3251(2) 0.51519(13) 0.0712(9) Uani 1 1 d . U . . .
C8A1 C 0.8043(4) 0.3638(2) 0.48832(16) 0.0733(9) Uani 1 1 d . U . . .
C1B C 0.4161(3) 0.19659(16) -0.01441(12) 0.0616(7) Uani 1 1 d D U . . .
H1B H 0.4846 0.1709 -0.0232 0.074 Uiso 1 1 calc R U . . .
C2B C 0.4467(4) 0.28308(17) 0.00277(14) 0.0851(11) Uani 1 1 d D U . . .
H2B H 0.5343 0.3165 0.0053 0.102 Uiso 1 1 calc R U . . .
C3B C 0.3455(5) 0.3193(3) 0.01620(19) 0.132(2) Uani 1 1 d D U . . .
H3B H 0.3644 0.3782 0.0294 0.158 Uiso 1 1 calc R U . . .
C4B C 0.2168(5) 0.2698(3) 0.0105(2) 0.158(3) Uani 1 1 d D U . . .
H4B H 0.1479 0.2956 0.0186 0.189 Uiso 1 1 calc R U . . .
C5B C 0.1874(4) 0.1833(3) -0.00685(19) 0.1248(19) Uani 1 1 d D U . . .
H5B H 0.0993 0.1498 -0.0102 0.150 Uiso 1 1 calc R U . . .
C6B C 0.2886(3) 0.1465(2) -0.01915(15) 0.0811(10) Uani 1 1 d D U . . .
H6B H 0.2708 0.0874 -0.0307 0.097 Uiso 1 1 calc R U . . .

loop_
_atom_site_aniso_label
_atom_site_aniso_U_11
_atom_site_aniso_U_22
_atom_site_aniso_U_33
_atom_site_aniso_U_23
_atom_site_aniso_U_13
_atom_site_aniso_U_12
Ni1X 0.03864(16) 0.03771(16) 0.03516(16) 0.00493(12) -0.00229(12) 0.01580(12)
S1X 0.0560(4) 0.0632(4) 0.0495(4) 0.0195(3) -0.0036(3) 0.0281(3)
N1X 0.0445(11) 0.0448(11) 0.0409(11) 0.0034(9) -0.0030(9) 0.0203(9)
N2X 0.0404(11) 0.0520(12) 0.0484(12) 0.0109(10) -0.0005(9) 0.0173(9)
N11X 0.0489(11) 0.0381(10) 0.0331(10) 0.0058(8) -0.0002(8) 0.0149(8)
N21X 0.0445(11) 0.0415(10) 0.0384(11) 0.0041(8) -0.0005(8) 0.0152(9)
N31X 0.0424(11) 0.0404(10) 0.0389(11) 0.0064(8) 0.0046(8) 0.0167(8)
N41X 0.0398(10) 0.0393(10) 0.0385(10) 0.0061(8) 0.0015(8) 0.0171(8)
C1X 0.0396(12) 0.0371(11) 0.0313(11) 0.0011(9) 0.0017(9) 0.0125(9)
C2X 0.0418(13) 0.0517(14) 0.0507(14) 0.0216(12) 0.0088(11) 0.0176(11)
C12X 0.0687(17) 0.0427(13) 0.0315(12) 0.0054(10) -0.0015(11) 0.0172(12)
C13X 0.0686(17) 0.0371(12) 0.0412(14) 0.0084(10) 0.0034(12) 0.0145(12)
C14X 0.0518(14) 0.0425(13) 0.0388(13) 0.0000(10) 0.0051(11) 0.0072(11)
C15X 0.0660(17) 0.0511(15) 0.0309(12) 0.0032(11) -0.0029(11) 0.0119(12)
C16X 0.0552(15) 0.0468(13) 0.0354(12) 0.0083(10) -0.0028(11) 0.0161(11)
C17X 0.088(2) 0.0484(16) 0.0468(16) -0.0072(13) 0.0011(15) 0.0122(15)
C18X 0.118(3) 0.0460(17) 0.066(2) -0.0060(15) 0.006(2) 0.0170(18)
C22X 0.0466(14) 0.0540(15) 0.0450(14) 0.0099(12) -0.0001(11) 0.0144(12)
C23X 0.0453(14) 0.0582(16) 0.0606(17) 0.0181(13) 0.0074(12) 0.0143(12)
C24X 0.0646(17) 0.0547(15) 0.0546(16) 0.0213(13) 0.0186(13) 0.0313(13)
C25X 0.0650(18) 0.0588(16) 0.0402(14) 0.0069(12) 0.0022(12) 0.0155(14)
C26X 0.0537(15) 0.0497(14) 0.0385(13) 0.0035(11) 0.0001(11) 0.0127(12)
C27X 0.070(2) 0.077(2) 0.080(2) 0.0338(18) 0.0179(18) 0.0219(18)
C28X 0.065(2) 0.114(3) 0.114(3) 0.063(3) 0.012(2) 0.022(2)
C32X 0.0458(13) 0.0441(13) 0.0464(14) 0.0084(11) 0.0077(11) 0.0155(11)
C33X 0.0604(16) 0.0488(14) 0.0435(14) 0.0091(11) 0.0135(12) 0.0252(12)
C34X 0.0677(17) 0.0392(12) 0.0316(12) 0.0099(10) 0.0058(11) 0.0141(12)
C35X 0.0526(14) 0.0443(13) 0.0386(13) 0.0109(10) 0.0041(11) 0.0088(11)
C36X 0.0449(13) 0.0440(13) 0.0413(13) 0.0078(10) 0.0050(10) 0.0147(10)
C37X 0.091(2) 0.0414(14) 0.0390(14) 0.0058(11) 0.0105(14) 0.0132(14)
C38X 0.134(3) 0.0451(17) 0.085(3) -0.0053(16) 0.033(2) 0.023(2)
C42X 0.0430(12) 0.0384(12) 0.0445(13) 0.0070(10) 0.0015(10) 0.0191(10)
C43X 0.0414(13) 0.0461(13) 0.0427(13) 0.0060(11) 0.0043(10) 0.0146(10)
C44X 0.0479(13) 0.0408(12) 0.0332(12) 0.0030(10) -0.0020(10) 0.0094(10)
C45X 0.0604(16) 0.0410(13) 0.0445(14) 0.0107(11) 0.0045(12) 0.0227(12)
C46X 0.0511(14) 0.0448(13) 0.0459(14) 0.0108(11) 0.0083(11) 0.0259(11)
C47X 0.0632(17) 0.0540(15) 0.0426(14) 0.0106(12) 0.0090(13) 0.0131(13)
C48X 0.076(2) 0.079(2) 0.068(2) 0.0330(17) 0.0165(17) 0.0188(17)
S2X1 0.0578(14) 0.098(3) 0.094(2) 0.059(2) 0.0181(12) 0.0459(17)
S2X2 0.0511(14) 0.124(8) 0.104(5) 0.077(6) -0.0091(18) 0.021(2)
Ni1Y 0.03559(15) 0.03974(15) 0.02506(14) 0.00779(11) 0.00556(11) 0.01019(12)
S1Y 0.0819(5) 0.0642(4) 0.0310(3) 0.0093(3) 0.0197(3) 0.0289(4)
S2Y 0.0624(4) 0.0874(5) 0.0287(3) 0.0043(3) 0.0103(3) 0.0141(4)
N1Y 0.0480(11) 0.0438(11) 0.0311(10) 0.0083(8) 0.0093(8) 0.0140(9)
N2Y 0.0388(10) 0.0493(11) 0.0310(10) 0.0088(8) 0.0071(8) 0.0127(8)
N11Y 0.0386(10) 0.0418(10) 0.0342(10) 0.0087(8) 0.0095(8) 0.0133(8)
N21Y 0.0366(10) 0.0424(10) 0.0289(9) 0.0080(8) 0.0021(7) 0.0105(8)
N31Y 0.0386(10) 0.0436(10) 0.0277(9) 0.0129(8) 0.0031(7) 0.0106(8)
N41Y 0.0379(10) 0.0417(10) 0.0311(9) 0.0097(8) 0.0081(8) 0.0119(8)
C1Y 0.0387(11) 0.0338(11) 0.0317(11) 0.0086(9) 0.0042(9) 0.0111(9)
C2Y 0.0308(11) 0.0433(12) 0.0326(12) 0.0067(9) 0.0028(9) 0.0077(9)
C12Y 0.0458(13) 0.0435(13) 0.0433(13) 0.0104(10) 0.0122(11) 0.0161(10)
C13Y 0.0416(13) 0.0615(16) 0.0535(15) 0.0144(13) 0.0179(11) 0.0224(12)
C14Y 0.0406(13) 0.0624(16) 0.0378(13) 0.0129(11) 0.0067(10) 0.0100(11)
C15Y 0.0442(13) 0.0474(13) 0.0412(13) 0.0052(11) 0.0054(10) 0.0071(11)
C16Y 0.0408(12) 0.0443(13) 0.0389(12) 0.0051(10) 0.0084(10) 0.0142(10)
C17Y 0.0454(15) 0.082(2) 0.0476(16) 0.0125(14) 0.0098(12) 0.0039(14)
C18Y 0.0430(16) 0.131(3) 0.0577(19) 0.015(2) 0.0135(14) 0.0134(18)
C22Y 0.0439(13) 0.0437(13) 0.0333(12) 0.0068(10) 0.0016(10) 0.0082(10)
C23Y 0.0491(14) 0.0403(13) 0.0482(14) 0.0096(11) 0.0077(11) 0.0084(11)
C24Y 0.0457(13) 0.0538(15) 0.0530(15) 0.0252(12) 0.0162(11) 0.0189(11)
C25Y 0.0501(14) 0.0630(16) 0.0352(13) 0.0182(12) 0.0027(11) 0.0209(12)
C26Y 0.0445(13) 0.0505(13) 0.0311(12) 0.0091(10) 0.0011(10) 0.0128(11)
C27Y 0.078(2) 0.068(2) 0.076(2) 0.0385(17) 0.0273(17) 0.0307(17)
C28Y 0.093(3) 0.066(2) 0.108(3) 0.040(2) 0.028(2) 0.0267(19)
C32Y 0.0408(12) 0.0495(13) 0.0292(11) 0.0157(10) 0.0025(9) 0.0103(10)
C33Y 0.0402(12) 0.0505(13) 0.0353(12) 0.0144(10) 0.0071(10) 0.0077(10)
C34Y 0.0394(12) 0.0362(11) 0.0378(12) 0.0035(9) 0.0011(9) 0.0119(9)
C35Y 0.0454(13) 0.0510(13) 0.0293(11) 0.0133(10) -0.0022(10) 0.0115(11)
C36Y 0.0468(13) 0.0508(13) 0.0300(11) 0.0163(10) 0.0059(10) 0.0089(11)
C37Y 0.0415(13) 0.0600(16) 0.0434(14) 0.0035(12) 0.0000(11) 0.0128(12)
C38Y 0.0424(15) 0.091(2) 0.0617(19) 0.0070(17) 0.0040(13) 0.0027(15)
C42Y 0.0426(13) 0.0533(14) 0.0425(13) 0.0182(11) 0.0175(10) 0.0178(11)
C43Y 0.0430(13) 0.0566(15) 0.0469(14) 0.0163(12) 0.0145(11) 0.0231(11)
C44Y 0.0386(12) 0.0445(12) 0.0317(11) 0.0091(9) 0.0015(9) 0.0120(10)
C45Y 0.0433(12) 0.0440(12) 0.0328(11) 0.0099(10) 0.0114(10) 0.0100(10)
C46Y 0.0424(12) 0.0432(12) 0.0355(12) 0.0099(10) 0.0129(10) 0.0133(10)
C47Y 0.0516(14) 0.0506(14) 0.0413(13) 0.0176(11) 0.0042(11) 0.0169(12)
C48Y 0.083(2) 0.0614(18) 0.081(2) 0.0311(16) 0.0261(18) 0.0398(16)
C1A 0.0729(19) 0.0732(19) 0.0353(14) 0.0122(13) 0.0035(13) 0.0250(16)
C2A 0.081(2) 0.084(2) 0.0473(17) 0.0274(16) 0.0121(15) 0.0258(18)
C3A 0.081(2) 0.114(3) 0.064(2) 0.045(2) 0.0227(18) 0.027(2)
C4A 0.077(2) 0.119(3) 0.0534(19) 0.032(2) 0.0154(16) 0.042(2)
C5A 0.114(3) 0.104(3) 0.0521(19) -0.0107(18) -0.0270(18) 0.065(2)
C6A 0.141(4) 0.111(3) 0.064(3) -0.010(2) -0.026(2) 0.069(3)
C7A 0.159(5) 0.064(2) 0.088(3) -0.005(2) -0.044(3) 0.039(3)
C8A 0.118(3) 0.067(2) 0.082(3) 0.0113(19) -0.026(2) 0.009(2)
C9A 0.075(2) 0.096(3) 0.071(2) 0.009(2) 0.0173(18) 0.002(2)
C10A 0.068(2) 0.092(3) 0.063(2) 0.0026(18) 0.0124(16) 0.0199(19)
C1A1 0.0592(17) 0.0723(19) 0.0308(13) 0.0087(12) -0.0017(11) 0.0068(14)
C4A1 0.074(2) 0.076(2) 0.0306(13) 0.0095(13) -0.0056(13) 0.0254(16)
C5A1 0.082(2) 0.083(2) 0.0362(15) 0.0020(14) -0.0167(14) 0.0282(18)
C8A1 0.077(2) 0.0663(19) 0.0584(19) 0.0021(15) -0.0182(16) 0.0167(17)
C1B 0.078(2) 0.077(2) 0.0383(14) 0.0116(13) 0.0137(13) 0.0394(16)
C2B 0.137(3) 0.081(2) 0.0400(16) 0.0089(15) 0.0046(18) 0.049(2)
C3B 0.248(6) 0.141(4) 0.050(2) 0.018(2) 0.024(4) 0.148(4)
C4B 0.201(5) 0.283(8) 0.081(3) 0.076(5) 0.059(4) 0.202(6)
C5B 0.100(3) 0.256(6) 0.073(3) 0.084(4) 0.042(2) 0.102(4)
C6B 0.080(2) 0.121(3) 0.0509(18) 0.0269(19) 0.0173(16) 0.036(2)

loop_
_atom_type_symbol
_atom_type_description
_atom_type_scat_dispersion_real
_atom_type_scat_dispersion_imag
_atom_type_scat_source
C C 0.0033 0.0016 'International Tables Vol C Tables 4.2.6.8 and 6.1.1.4'
H H 0.0000 0.0000 'International Tables Vol C Tables 4.2.6.8 and 6.1.1.4'
N N 0.0061 0.0033 'International Tables Vol C Tables 4.2.6.8 and 6.1.1.4'
S S 0.1246 0.1234 'International Tables Vol C Tables 4.2.6.8 and 6.1.1.4'
Ni Ni 0.3393 1.1124 'International Tables Vol C Tables 4.2.6.8 and 6.1.1.4'

loop_
_geom_angle_atom_site_label_1
_geom_angle_atom_site_label_2
_geom_angle_atom_site_label_3
_geom_angle
N2X Ni1X N1X 178.95(8)
N2X Ni1X N31X 91.38(8)
N1X Ni1X N31X 89.50(8)
N2X Ni1X N11X 90.45(8)
N1X Ni1X N11X 88.69(8)
N31X Ni1X N11X 177.19(8)
N2X Ni1X N21X 88.99(8)
N1X Ni1X N21X 90.43(8)
N31X Ni1X N21X 91.39(8)
N11X Ni1X N21X 90.77(8)
N2X Ni1X N41X 88.23(8)
N1X Ni1X N41X 92.39(8)
N31X Ni1X N41X 86.51(7)
N11X Ni1X N41X 91.42(7)
N21X Ni1X N41X 176.47(7)
C1X N1X Ni1X 160.4(2)
C2X N2X Ni1X 167.6(2)
C16X N11X C12X 117.1(2)
C16X N11X Ni1X 121.95(16)
C12X N11X Ni1X 120.98(15)
C22X N21X C26X 117.3(2)
C22X N21X Ni1X 120.51(17)
C26X N21X Ni1X 122.10(17)
C32X N31X C36X 117.0(2)
C32X N31X Ni1X 122.07(16)
C36X N31X Ni1X 120.41(16)
C42X N41X C46X 116.1(2)
C42X N41X Ni1X 121.52(16)
C46X N41X Ni1X 122.00(16)
N1X C1X S1X 178.7(2)
N2X C2X S2X1 170.6(4)
N2X C2X S2X2 161.2(8)
N11X C12X C13X 123.2(2)
N11X C12X H12X 118.4
C13X C12X H12X 118.4
C12X C13X C14X 120.0(2)
C12X C13X H13X 120.0
C14X C13X H13X 120.0
C15X C14X C13X 116.3(2)
C15X C14X C17X 121.1(2)
C13X C14X C17X 122.6(3)
C16X C15X C14X 120.5(2)
C16X C15X H15X 119.8
C14X C15X H15X 119.8
N11X C16X C15X 122.9(2)
N11X C16X H16X 118.5
C15X C16X H16X 118.5
C18X C17X C14X 127.0(3)
C18X C17X H17X 116.5
C14X C17X H17X 116.5
C17X C18X H18A 120.0
C17X C18X H18B 120.0
H18A C18X H18B 120.0
N21X C22X C23X 123.3(2)
N21X C22X H22X 118.4
C23X C22X H22X 118.4
C22X C23X C24X 119.4(3)
C22X C23X H23X 120.3
C24X C23X H23X 120.3
C25X C24X C23X 116.9(3)
C25X C24X C27X 120.1(3)
C23X C24X C27X 123.0(3)
C26X C25X C24X 120.4(3)
C26X C25X H25X 119.8
C24X C25X H25X 119.8
N21X C26X C25X 122.8(2)
N21X C26X H26X 118.6
C25X C26X H26X 118.6
C28X C27X C24X 125.5(4)
C28X C27X H27X 117.3
C24X C27X H27X 117.3
C27X C28X H28A 120.0
C27X C28X H28B 120.0
H28A C28X H28B 120.0
N31X C32X C33X 123.0(2)
N31X C32X H32X 118.5
C33X C32X H32X 118.5
C32X C33X C34X 119.9(2)
C32X C33X H33X 120.0
C34X C33X H33X 120.0
C35X C34X C33X 116.8(2)
C35X C34X C37X 120.1(3)
C33X C34X C37X 123.1(3)
C36X C35X C34X 120.0(2)
C36X C35X H35X 120.0
C34X C35X H35X 120.0
N31X C36X C35X 123.2(2)
N31X C36X H36X 118.4
C35X C36X H36X 118.4
C38X C37X C34X 125.9(3)
C38X C37X H37X 117.0
C34X C37X H37X 117.0
C37X C38X H38A 120.0
C37X C38X H38B 120.0
H38A C38X H38B 120.0
N41X C42X C43X 123.8(2)
N41X C42X H42X 118.1
C43X C42X H42X 118.1
C42X C43X C44X 119.9(2)
C42X C43X H43X 120.0
C44X C43X H43X 120.0
C45X C44X C43X 116.2(2)
C45X C44X C47X 120.6(2)
C43X C44X C47X 123.2(2)
C46X C45X C44X 120.6(2)
C46X C45X H45X 119.7
C44X C45X H45X 119.7
N41X C46X C45X 123.3(2)
N41X C46X H46X 118.3
C45X C46X H46X 118.3
C48X C47X C44X 127.2(3)
C48X C47X H47X 116.4
C44X C47X H47X 116.4
C47X C48X H48A 120.0
C47X C48X H48B 120.0
H48A C48X H48B 120.0
N1Y Ni1Y N2Y 179.00(8)
N1Y Ni1Y N11Y 90.78(8)
N2Y Ni1Y N11Y 89.11(7)
N1Y Ni1Y N31Y 90.08(8)
N2Y Ni1Y N31Y 90.08(7)
N11Y Ni1Y N31Y 177.27(7)
N1Y Ni1Y N21Y 89.98(7)
N2Y Ni1Y N21Y 89.03(7)
N11Y Ni1Y N21Y 91.28(7)
N31Y Ni1Y N21Y 91.31(7)
N1Y Ni1Y N41Y 89.41(7)
N2Y Ni1Y N41Y 91.58(7)
N11Y Ni1Y N41Y 87.85(7)
N31Y Ni1Y N41Y 89.57(7)
N21Y Ni1Y N41Y 178.93(7)
C1Y N1Y Ni1Y 170.35(19)
C2Y N2Y Ni1Y 166.59(19)
C16Y N11Y C12Y 116.9(2)
C16Y N11Y Ni1Y 121.20(15)
C12Y N11Y Ni1Y 121.70(16)
C22Y N21Y C26Y 116.6(2)
C22Y N21Y Ni1Y 120.97(15)
C26Y N21Y Ni1Y 122.37(16)
C32Y N31Y C36Y 116.36(19)
C32Y N31Y Ni1Y 121.75(14)
C36Y N31Y Ni1Y 121.71(15)
C46Y N41Y C42Y 116.5(2)
C46Y N41Y Ni1Y 122.66(15)
C42Y N41Y Ni1Y 120.42(15)
N1Y C1Y S1Y 178.8(2)
N2Y C2Y S2Y 178.5(2)
N11Y C12Y C13Y 122.7(2)
N11Y C12Y H12Y 118.6
C13Y C12Y H12Y 118.6
C12Y C13Y C14Y 120.4(2)
C12Y C13Y H13Y 119.8
C14Y C13Y H13Y 119.8
C15Y C14Y C13Y 116.8(2)
C15Y C14Y C17Y 120.2(3)
C13Y C14Y C17Y 123.1(3)
C16Y C15Y C14Y 119.8(2)
C16Y C15Y H15Y 120.1
C14Y C15Y H15Y 120.1
N11Y C16Y C15Y 123.4(2)
N11Y C16Y H16Y 118.3
C15Y C16Y H16Y 118.3
C18Y C17Y C14Y 123.9(3)
C18Y C17Y H17Y 118.1
C14Y C17Y H17Y 118.1
C17Y C18Y H18C 120.0
C17Y C18Y H18D 120.0
H18C C18Y H18D 120.0
N21Y C22Y C23Y 123.7(2)
N21Y C22Y H22Y 118.1
C23Y C22Y H22Y 118.1
C22Y C23Y C24Y 119.8(2)
C22Y C23Y H23Y 120.1
C24Y C23Y H23Y 120.1
C25Y C24Y C23Y 116.5(2)
C25Y C24Y C27Y 119.8(3)
C23Y C24Y C27Y 123.7(3)
C26Y C25Y C24Y 120.0(2)
C26Y C25Y H25Y 120.0
C24Y C25Y H25Y 120.0
N21Y C26Y C25Y 123.3(2)
N21Y C26Y H26Y 118.3
C25Y C26Y H26Y 118.3
C28Y C27Y C24Y 126.6(3)
C28Y C27Y H27Y 116.7
C24Y C27Y H27Y 116.7
C27Y C28Y H28C 120.0
C27Y C28Y H28D 120.0
H28C C28Y H28D 120.0
N31Y C32Y C33Y 123.8(2)
N31Y C32Y H32Y 118.1
C33Y C32Y H32Y 118.1
C32Y C33Y C34Y 120.2(2)
C32Y C33Y H33Y 119.9
C34Y C33Y H33Y 119.9
C35Y C34Y C33Y 115.9(2)
C35Y C34Y C37Y 121.1(2)
C33Y C34Y C37Y 123.0(2)
C36Y C35Y C34Y 120.4(2)
C36Y C35Y H35Y 119.8
C34Y C35Y H35Y 119.8
N31Y C36Y C35Y 123.3(2)
N31Y C36Y H36Y 118.4
C35Y C36Y H36Y 118.4
C38Y C37Y C34Y 126.3(3)
C38Y C37Y H37Y 116.9
C34Y C37Y H37Y 116.9
C37Y C38Y H38C 120.0
C37Y C38Y H38D 120.0
H38C C38Y H38D 120.0
N41Y C42Y C43Y 123.6(2)
N41Y C42Y H42Y 118.2
C43Y C42Y H42Y 118.2
C42Y C43Y C44Y 120.0(2)
C42Y C43Y H43Y 120.0
C44Y C43Y H43Y 120.0
C45Y C44Y C43Y 116.2(2)
C45Y C44Y C47Y 120.6(2)
C43Y C44Y C47Y 123.2(2)
C46Y C45Y C44Y 120.4(2)
C46Y C45Y H45Y 119.8
C44Y C45Y H45Y 119.8
N41Y C46Y C45Y 123.1(2)
N41Y C46Y H46Y 118.5
C45Y C46Y H46Y 118.5
C48Y C47Y C44Y 125.7(3)
C48Y C47Y H47Y 117.2
C44Y C47Y H47Y 117.2
C47Y C48Y H48C 120.0
C47Y C48Y H48D 120.0
H48C C48Y H48D 120.0
C2A C1A C1A1 120.4(3)
C2A C1A H1A 119.8
C1A1 C1A H1A 119.8
C1A C2A C3A 119.3(3)
C1A C2A H2A 120.4
C3A C2A H2A 120.4
C2A C3A C4A 121.7(3)
C2A C3A H3A 119.1
C4A C3A H3A 119.1
C3A C4A C4A1 120.6(3)
C3A C4A H4A 119.7
C4A1 C4A H4A 119.7
C6A C5A C5A1 118.2(5)
C6A C5A H5A 120.9
C5A1 C5A H5A 120.9
C5A C6A C7A 122.0(5)
C5A C6A H6A 119.0
C7A C6A H6A 119.0
C8A C7A C6A 121.4(4)
C8A C7A H7A 119.3
C6A C7A H7A 119.3
C7A C8A C8A1 117.4(5)
C7A C8A H8A 121.3
C8A1 C8A H8A 121.3
C10A C9A C8A1 123.0(4)
C10A C9A H9A 118.5
C8A1 C9A H9A 118.5
C9A C10A C1A1 122.1(4)
C9A C10A H10A 119.0
C1A1 C10A H10A 119.0
C10A C1A1 C1A 121.6(3)
C10A C1A1 C4A1 118.0(3)
C1A C1A1 C4A1 120.4(3)
C4A C4A1 C1A1 117.5(3)
C4A C4A1 C5A1 122.8(3)
C1A1 C4A1 C5A1 119.6(3)
C5A C5A1 C8A1 120.3(4)
C5A C5A1 C4A1 120.9(4)
C8A1 C5A1 C4A1 118.8(3)
C9A C8A1 C5A1 118.4(3)
C9A C8A1 C8A 120.9(4)
C5A1 C8A1 C8A 120.7(4)
C6B C1B C2B 122.1(3)
C6B C1B H1B 118.9
C2B C1B H1B 118.9
C3B C2B C1B 118.0(3)
C3B C2B H2B 121.0
C1B C2B H2B 121.0
C2B C3B C4B 120.4(4)
C2B C3B H3B 119.8
C4B C3B H3B 119.8
C3B C4B C5B 121.0(5)
C3B C4B H4B 119.5
C5B C4B H4B 119.5
C6B C5B C4B 118.9(4)
C6B C5B H5B 120.6
C4B C5B H5B 120.6
C1B C6B C5B 119.5(4)
C1B C6B H6B 120.2
C5B C6B H6B 120.2

loop_
_geom_bond_atom_site_label_1
_geom_bond_atom_site_label_2
_geom_bond_distance
Ni1X N2X 2.052(2)
Ni1X N1X 2.0636(19)
Ni1X N31X 2.1094(19)
Ni1X N11X 2.1216(19)
Ni1X N21X 2.125(2)
Ni1X N41X 2.130(2)
S1X C1X 1.634(2)
N1X C1X 1.155(3)
N2X C2X 1.129(3)
N11X C16X 1.335(3)
N11X C12X 1.339(3)
N21X C22X 1.340(3)
N21X C26X 1.342(3)
N31X C32X 1.339(3)
N31X C36X 1.342(3)
N41X C42X 1.344(3)
N41X C46X 1.345(3)
C2X S2X1 1.636(3)
C2X S2X2 1.665(5)
C12X C13X 1.374(3)
C12X H12X 0.9500
C13X C14X 1.388(3)
C13X H13X 0.9500
C14X C15X 1.388(4)
C14X C17X 1.468(4)
C15X C16X 1.372(3)
C15X H15X 0.9500
C16X H16X 0.9500
C17X C18X 1.296(4)
C17X H17X 0.9500
C18X H18A 0.9500
C18X H18B 0.9500
C22X C23X 1.366(4)
C22X H22X 0.9500
C23X C24X 1.403(4)
C23X H23X 0.9500
C24X C25X 1.377(4)
C24X C27X 1.469(4)
C25X C26X 1.369(4)
C25X H25X 0.9500
C26X H26X 0.9500
C27X C28X 1.247(5)
C27X H27X 0.9500
C28X H28A 0.9500
C28X H28B 0.9500
C32X C33X 1.378(3)
C32X H32X 0.9500
C33X C34X 1.390(4)
C33X H33X 0.9500
C34X C35X 1.385(4)
C34X C37X 1.472(3)
C35X C36X 1.375(3)
C35X H35X 0.9500
C36X H36X 0.9500
C37X C38X 1.291(5)
C37X H37X 0.9500
C38X H38A 0.9500
C38X H38B 0.9500
C42X C43X 1.372(3)
C42X H42X 0.9500
C43X C44X 1.396(3)
C43X H43X 0.9500
C44X C45X 1.382(4)
C44X C47X 1.475(4)
C45X C46X 1.373(4)
C45X H45X 0.9500
C46X H46X 0.9500
C47X C48X 1.296(4)
C47X H47X 0.9500
C48X H48A 0.9500
C48X H48B 0.9500
Ni1Y N1Y 2.0475(19)
Ni1Y N2Y 2.0757(19)
Ni1Y N11Y 2.1082(19)
Ni1Y N31Y 2.1184(18)
Ni1Y N21Y 2.1250(19)
Ni1Y N41Y 2.1248(19)
S1Y C1Y 1.630(2)
S2Y C2Y 1.633(2)
N1Y C1Y 1.157(3)
N2Y C2Y 1.159(3)
N11Y C16Y 1.344(3)
N11Y C12Y 1.344(3)
N21Y C22Y 1.336(3)
N21Y C26Y 1.338(3)
N31Y C32Y 1.338(3)
N31Y C36Y 1.345(3)
N41Y C46Y 1.340(3)
N41Y C42Y 1.341(3)
C12Y C13Y 1.368(3)
C12Y H12Y 0.9500
C13Y C14Y 1.390(4)
C13Y H13Y 0.9500
C14Y C15Y 1.387(4)
C14Y C17Y 1.469(4)
C15Y C16Y 1.369(3)
C15Y H15Y 0.9500
C16Y H16Y 0.9500
C17Y C18Y 1.305(5)
C17Y H17Y 0.9500
C18Y H18C 0.9500
C18Y H18D 0.9500
C22Y C23Y 1.373(3)
C22Y H22Y 0.9500
C23Y C24Y 1.392(4)
C23Y H23Y 0.9500
C24Y C25Y 1.388(4)
C24Y C27Y 1.475(4)
C25Y C26Y 1.378(3)
C25Y H25Y 0.9500
C26Y H26Y 0.9500
C27Y C28Y 1.276(5)
C27Y H27Y 0.9500
C28Y H28C 0.9500
C28Y H28D 0.9500
C32Y C33Y 1.369(3)
C32Y H32Y 0.9500
C33Y C34Y 1.396(3)
C33Y H33Y 0.9500
C34Y C35Y 1.390(3)
C34Y C37Y 1.464(3)
C35Y C36Y 1.374(3)
C35Y H35Y 0.9500
C36Y H36Y 0.9500
C37Y C38Y 1.301(4)
C37Y H37Y 0.9500
C38Y H38C 0.9500
C38Y H38D 0.9500
C42Y C43Y 1.375(3)
C42Y H42Y 0.9500
C43Y C44Y 1.390(3)
C43Y H43Y 0.9500
C44Y C45Y 1.389(3)
C44Y C47Y 1.466(3)
C45Y C46Y 1.378(3)
C45Y H45Y 0.9500
C46Y H46Y 0.9500
C47Y C48Y 1.312(4)
C47Y H47Y 0.9500
C48Y H48C 0.9500
C48Y H48D 0.9500
C1A C2A 1.358(4)
C1A C1A1 1.404(4)
C1A H1A 0.9500
C2A C3A 1.376(5)
C2A H2A 0.9500
C3A C4A 1.379(5)
C3A H3A 0.9500
C4A C4A1 1.383(5)
C4A H4A 0.9500
C5A C6A 1.380(6)
C5A C5A1 1.400(5)
C5A H5A 0.9500
C6A C7A 1.408(7)
C6A H6A 0.9500
C7A C8A 1.379(7)
C7A H7A 0.9500
C8A C8A1 1.428(5)
C8A H8A 0.9500
C9A C10A 1.348(5)
C9A C8A1 1.372(5)
C9A H9A 0.9500
C10A C1A1 1.392(5)
C10A H10A 0.9500
C1A1 C4A1 1.415(4)
C4A1 C5A1 1.449(5)
C5A1 C8A1 1.421(5)
C1B C6B 1.3864(19)
C1B C2B 1.3879(19)
C1B H1B 0.9500
C2B C3B 1.3878(19)
C2B H2B 0.9500
C3B C4B 1.389(2)
C3B H3B 0.9500
C4B C5B 1.390(2)
C4B H4B 0.9500
C5B C6B 1.3872(19)
C5B H5B 0.9500
C6B H6B 0.9500

loop_
_geom_torsion_atom_site_label_1
_geom_torsion_atom_site_label_2
_geom_torsion_atom_site_label_3
_geom_torsion_atom_site_label_4
_geom_torsion
Ni1X N2X C2X S2X2 -111.5(12)
C16X N11X C12X C13X -1.0(4)
Ni1X N11X C12X C13X 178.2(2)
N11X C12X C13X C14X 0.6(4)
C12X C13X C14X C15X -0.2(4)
C12X C13X C14X C17X 179.1(3)
C13X C14X C15X C16X 0.2(4)
C17X C14X C15X C16X -179.2(3)
C12X N11X C16X C15X 0.9(4)
Ni1X N11X C16X C15X -178.2(2)
C14X C15X C16X N11X -0.6(4)
C15X C14X C17X C18X 176.6(4)
C13X C14X C17X C18X -2.8(5)
C26X N21X C22X C23X -0.1(4)
Ni1X N21X C22X C23X 176.1(2)
N21X C22X C23X C24X 0.0(4)
C22X C23X C24X C25X -0.4(4)
C22X C23X C24X C27X -179.4(3)
C23X C24X C25X C26X 0.9(4)
C27X C24X C25X C26X 180.0(3)
C22X N21X C26X C25X 0.7(4)
Ni1X N21X C26X C25X -175.5(2)
C24X C25X C26X N21X -1.1(4)
C25X C24X C27X C28X 169.2(4)
C23X C24X C27X C28X -11.8(5)
C36X N31X C32X C33X -1.0(4)
Ni1X N31X C32X C33X 170.88(19)
N31X C32X C33X C34X -0.6(4)
C32X C33X C34X C35X 1.6(4)
C32X C33X C34X C37X -177.8(2)
C33X C34X C35X C36X -1.1(4)
C37X C34X C35X C36X 178.3(2)
C32X N31X C36X C35X 1.6(4)
Ni1X N31X C36X C35X -170.46(19)
C34X C35X C36X N31X -0.5(4)
C35X C34X C37X C38X -164.1(3)
C33X C34X C37X C38X 15.3(5)
C46X N41X C42X C43X -1.3(3)
Ni1X N41X C42X C43X 171.59(18)
N41X C42X C43X C44X -0.4(4)
C42X C43X C44X C45X 1.8(3)
C42X C43X C44X C47X -176.4(2)
C43X C44X C45X C46X -1.6(3)
C47X C44X C45X C46X 176.6(2)
C42X N41X C46X C45X 1.6(3)
Ni1X N41X C46X C45X -171.30(19)
C44X C45X C46X N41X -0.1(4)
C45X C44X C47X C48X -176.4(3)
C43X C44X C47X C48X 1.7(4)
C16Y N11Y C12Y C13Y -0.5(3)
Ni1Y N11Y C12Y C13Y 174.87(19)
N11Y C12Y C13Y C14Y -1.0(4)
C12Y C13Y C14Y C15Y 1.0(4)
C12Y C13Y C14Y C17Y -179.0(2)
C13Y C14Y C15Y C16Y 0.5(4)
C17Y C14Y C15Y C16Y -179.5(2)
C12Y N11Y C16Y C15Y 2.1(3)
Ni1Y N11Y C16Y C15Y -173.31(19)
C14Y C15Y C16Y N11Y -2.1(4)
C15Y C14Y C17Y C18Y 155.7(3)
C13Y C14Y C17Y C18Y -24.3(4)
C26Y N21Y C22Y C23Y 0.6(3)
Ni1Y N21Y C22Y C23Y 178.38(19)
N21Y C22Y C23Y C24Y -0.6(4)
C22Y C23Y C24Y C25Y 0.4(4)
C22Y C23Y C24Y C27Y -179.9(3)
C23Y C24Y C25Y C26Y -0.3(4)
C27Y C24Y C25Y C26Y -180.0(2)
C22Y N21Y C26Y C25Y -0.4(3)
Ni1Y N21Y C26Y C25Y -178.21(19)
C24Y C25Y C26Y N21Y 0.3(4)
C25Y C24Y C27Y C28Y -179.0(3)
C23Y C24Y C27Y C28Y 1.3(5)
C36Y N31Y C32Y C33Y -0.8(4)
Ni1Y N31Y C32Y C33Y 174.36(19)
N31Y C32Y C33Y C34Y -0.8(4)
C32Y C33Y C34Y C35Y 1.8(3)
C32Y C33Y C34Y C37Y -178.2(2)
C33Y C34Y C35Y C36Y -1.2(3)
C37Y C34Y C35Y C36Y 178.8(2)
C32Y N31Y C36Y C35Y 1.4(4)
Ni1Y N31Y C36Y C35Y -173.75(19)
C34Y C35Y C36Y N31Y -0.4(4)
C35Y C34Y C37Y C38Y 163.9(3)
C33Y C34Y C37Y C38Y -16.1(4)
C46Y N41Y C42Y C43Y -2.2(3)
Ni1Y N41Y C42Y C43Y 170.90(19)
N41Y C42Y C43Y C44Y 0.4(4)
C42Y C43Y C44Y C45Y 1.9(3)
C42Y C43Y C44Y C47Y -176.7(2)
C43Y C44Y C45Y C46Y -2.3(3)
C47Y C44Y C45Y C46Y 176.3(2)
C42Y N41Y C46Y C45Y 1.7(3)
Ni1Y N41Y C46Y C45Y -171.23(17)
C44Y C45Y C46Y N41Y 0.6(4)
C45Y C44Y C47Y C48Y -163.9(3)
C43Y C44Y C47Y C48Y 14.6(4)
C1A1 C1A C2A C3A -0.7(5)
C1A C2A C3A C4A -0.1(5)
C2A C3A C4A C4A1 0.8(5)
C5A1 C5A C6A C7A 0.9(5)
C5A C6A C7A C8A -1.7(6)
C6A C7A C8A C8A1 0.1(6)
C8A1 C9A C10A C1A1 1.8(6)
C9A C10A C1A1 C1A 177.9(3)
C9A C10A C1A1 C4A1 -1.2(5)
C2A C1A C1A1 C10A -178.1(3)
C2A C1A C1A1 C4A1 1.0(4)
C3A C4A C4A1 C1A1 -0.5(5)
C3A C4A C4A1 C5A1 -179.7(3)
C10A C1A1 C4A1 C4A 178.8(3)
C1A C1A1 C4A1 C4A -0.3(4)
C10A C1A1 C4A1 C5A1 -2.0(4)
C1A C1A1 C4A1 C5A1 178.9(2)
C6A C5A C5A1 C8A1 1.4(4)
C6A C5A C5A1 C4A1 -178.8(3)
C4A C4A1 C5A1 C5A 3.9(4)
C1A1 C4A1 C5A1 C5A -175.3(3)
C4A C4A1 C5A1 C8A1 -176.3(3)
C1A1 C4A1 C5A1 C8A1 4.6(4)
C10A C9A C8A1 C5A1 0.8(5)
C10A C9A C8A1 C8A 179.7(3)
C5A C5A1 C8A1 C9A 175.9(3)
C4A1 C5A1 C8A1 C9A -4.0(4)
C5A C5A1 C8A1 C8A -3.0(4)
C4A1 C5A1 C8A1 C8A 177.2(3)
C7A C8A C8A1 C9A -176.7(3)
C7A C8A C8A1 C5A1 2.2(5)
C6B C1B C2B C3B 0.8(5)
C1B C2B C3B C4B -2.0(6)
C2B C3B C4B C5B 2.0(8)
C3B C4B C5B C6B -0.7(7)
C2B C1B C6B C5B 0.4(5)
C4B C5B C6B C1B -0.5(6)
